data_4308321
loop_
_publ_author_name
'Marina A. Petrukhina'
'Colin Henck'
'Bo Li'
'Eric Block'
'Jin Jin'
'Shao-Zhong Zhang'
'Rodolphe Clerac'

_publ_section_title
;
Spirocyclic Sulfur and Selenium Ligands as Molecular Rigid Rods in
Coordination of Transition Metal Centers
;
_journal_name_full 'Inorganic Chemistry'
_journal_page_first 77
_journal_page_last 84
_journal_paper_doi 10.1021/ic040102g
_journal_volume 44
_journal_year 2005
_chemical_formula_moiety 'S2 C5 H8'
_chemical_formula_sum 'C5 H8 S2'
_chemical_formula_weight 132.23
_chemical_melting_point 304
_chemical_name_systematic
;
  2,6-dithiaspiro[3.3]heptane
;
_space_group_IT_number 14
_symmetry_cell_setting monoclinic
_symmetry_space_group_name_Hall '-P 2ybc'
_symmetry_space_group_name_H-M 'P 1 21/c 1'
_atom_sites_solution_hydrogens difmap
_atom_sites_solution_primary direct
_atom_sites_solution_secondary difmap
_audit_creation_method SHELXL-97
_cell_angle_alpha 90.00
_cell_angle_beta 109.7090(10)
_cell_angle_gamma 90.00
_cell_formula_units_Z 4
_cell_length_a 5.8013(4)
_cell_length_b 19.2532(12)
_cell_length_c 5.8183(4)
_cell_measurement_reflns_used 4441
_cell_measurement_temperature 173(2)
_cell_measurement_theta_max 28.20
_cell_measurement_theta_min 3.73
_cell_volume 611.80(7)
_computing_cell_refinement 'SMART, SAINT'
_computing_data_collection SMART
_computing_data_reduction SAINT
_computing_molecular_graphics 'SHELXP-93 (Sheldrick, 1993)'
_computing_publication_material 'SHELXCIF-93 (Sheldrick, 1993)'
_computing_structure_refinement 'SHELXL-97 (Sheldrick, 1997)'
_computing_structure_solution 'SHELXS-97 (Sheldrick, 1990)'
_diffrn_ambient_temperature 173(2)
_diffrn_measured_fraction_theta_full 0.956
_diffrn_measured_fraction_theta_max 0.956
_diffrn_measurement_device_type 'Brucker SMART APEX CCD'
_diffrn_measurement_method '0.3 deg wide \w exposures'
_diffrn_radiation_monochromator graphite
_diffrn_radiation_source 'fine-focus sealed tube'
_diffrn_radiation_type MoK\a
_diffrn_radiation_wavelength 0.71073
_diffrn_reflns_av_R_equivalents 0.0132
_diffrn_reflns_av_sigmaI/netI 0.0124
_diffrn_reflns_limit_h_max 7
_diffrn_reflns_limit_h_min -7
_diffrn_reflns_limit_k_max 25
_diffrn_reflns_limit_k_min -24
_diffrn_reflns_limit_l_max 7
_diffrn_reflns_limit_l_min -7
_diffrn_reflns_number 5251
_diffrn_reflns_theta_full 28.16
_diffrn_reflns_theta_max 28.16
_diffrn_reflns_theta_min 2.12
_diffrn_standards_decay_% 0
_diffrn_standards_interval_count na
_diffrn_standards_interval_time na
_diffrn_standards_number 'none (area dectector data)'
_exptl_absorpt_coefficient_mu 0.737
_exptl_absorpt_correction_T_max 0.9641
_exptl_absorpt_correction_T_min 0.8373
_exptl_absorpt_correction_type 'multi-scan (SADABS)'
_exptl_crystal_colour colorless
_exptl_crystal_density_diffrn 1.436
_exptl_crystal_density_meas ?
_exptl_crystal_density_method .
_exptl_crystal_description block
_exptl_crystal_F_000 280
_exptl_crystal_size_max 0.25
_exptl_crystal_size_mid 0.15
_exptl_crystal_size_min 0.05
_refine_diff_density_max 0.269
_refine_diff_density_min -0.342
_refine_diff_density_rms 0.084
_refine_ls_extinction_coef noref
_refine_ls_extinction_method none
_refine_ls_goodness_of_fit_ref 1.086
_refine_ls_hydrogen_treatment refall
_refine_ls_matrix_type full
_refine_ls_number_parameters 96
_refine_ls_number_reflns 1437
_refine_ls_number_restraints 0
_refine_ls_restrained_S_all 1.086
_refine_ls_R_factor_all 0.0266
_refine_ls_R_factor_gt 0.0253
_refine_ls_shift/su_max 0.000
_refine_ls_shift/su_mean 0.000
_refine_ls_structure_factor_coef Fsqd
_refine_ls_weighting_details 'calc w=1/[\s^2^(Fo^2^)+(0.0408P)^2^+0.1677P] where P=(Fo^2^+2Fc^2^)/3'
_refine_ls_weighting_scheme calc
_refine_ls_wR_factor_gt 0.0680
_refine_ls_wR_factor_ref 0.0691
_reflns_number_gt 1355
_reflns_number_total 1437
_reflns_threshold_expression >2sigma(I)
_cod_data_source_file ic040102g_2.cif
_cod_data_source_block '[S2C5H8]_(1)'
_cod_database_code 4308321

loop_
_symmetry_equiv_pos_as_xyz
'x, y, z'
'-x, y+1/2, -z+1/2'
'-x, -y, -z'
'x, -y-1/2, z-1/2'

loop_
_atom_site_label
_atom_site_type_symbol
_atom_site_fract_x
_atom_site_fract_y
_atom_site_fract_z
_atom_site_U_iso_or_equiv
_atom_site_adp_type
_atom_site_occupancy
_atom_site_symmetry_multiplicity
_atom_site_calc_flag
_atom_site_refinement_flags
_atom_site_disorder_assembly
_atom_site_disorder_group
S1 S 0.34421(5) 0.424708(16) 0.59029(6) 0.02826(12) Uani 1 1 d . . .
S2 S -0.29987(6) 0.303784(17) 0.02130(6) 0.03027(12) Uani 1 1 d . . .
C1 C 0.1550(2) 0.45228(6) 0.2820(2) 0.0263(3) Uani 1 1 d . . .
H1A H 0.057(3) 0.4915(9) 0.281(3) 0.036(4) Uiso 1 1 d . . .
H1B H 0.254(3) 0.4615(9) 0.182(3) 0.041(5) Uiso 1 1 d . . .
C2 C 0.2202(2) 0.34250(6) 0.4420(2) 0.0245(2) Uani 1 1 d . . .
H2A H 0.158(3) 0.3110(9) 0.539(3) 0.039(5) Uiso 1 1 d . . .
H2B H 0.338(3) 0.3182(9) 0.398(3) 0.037(4) Uiso 1 1 d . . .
C3 C 0.0291(2) 0.38105(6) 0.2300(2) 0.0196(2) Uani 1 1 d . . .
C4 C -0.0361(2) 0.34719(7) -0.0222(2) 0.0253(2) Uani 1 1 d . . .
H4A H -0.091(3) 0.3803(8) -0.152(3) 0.030(4) Uiso 1 1 d . . .
H4B H 0.083(3) 0.3174(8) -0.046(3) 0.029(4) Uiso 1 1 d . . .
C5 C -0.2302(2) 0.37538(7) 0.2431(2) 0.0279(3) Uani 1 1 d . . .
H5A H -0.328(3) 0.4151(10) 0.168(3) 0.039(5) Uiso 1 1 d . . .
H5B H -0.242(3) 0.3639(8) 0.400(3) 0.036(4) Uiso 1 1 d . . .

loop_
_atom_site_aniso_label
_atom_site_aniso_U_11
_atom_site_aniso_U_22
_atom_site_aniso_U_33
_atom_site_aniso_U_23
_atom_site_aniso_U_13
_atom_site_aniso_U_12
S1 0.02446(18) 0.02814(19) 0.02679(19) -0.00519(11) 0.00155(13) -0.00329(11)
S2 0.02819(19) 0.03173(19) 0.02602(18) -0.00213(11) 0.00274(13) -0.00958(12)
C1 0.0251(6) 0.0212(6) 0.0299(6) 0.0003(5) 0.0056(5) -0.0014(4)
C2 0.0227(6) 0.0223(5) 0.0242(6) 0.0001(4) 0.0025(5) -0.0004(4)
C3 0.0182(5) 0.0206(5) 0.0197(5) -0.0004(4) 0.0061(4) 0.0002(4)
C4 0.0295(6) 0.0266(6) 0.0205(5) -0.0013(5) 0.0094(5) -0.0020(5)
C5 0.0193(5) 0.0367(7) 0.0280(6) -0.0062(5) 0.0083(5) -0.0018(5)

loop_
_atom_type_symbol
_atom_type_description
_atom_type_scat_dispersion_real
_atom_type_scat_dispersion_imag
_atom_type_scat_source
C C 0.0033 0.0016 'International Tables Vol C Tables 4.2.6.8 and 6.1.1.4'
H H 0.0000 0.0000 'International Tables Vol C Tables 4.2.6.8 and 6.1.1.4'
S S 0.1246 0.1234 'International Tables Vol C Tables 4.2.6.8 and 6.1.1.4'

loop_
_geom_angle_atom_site_label_1
_geom_angle_atom_site_label_2
_geom_angle_atom_site_label_3
_geom_angle
_geom_angle_site_symmetry_1
_geom_angle_site_symmetry_3
_geom_angle_publ_flag
C2 S1 C1 77.24(6) . . y
C4 S2 C5 76.05(6) . . y
C3 C1 S1 91.29(7) . . y
C3 C1 H1A 117.8(10) . . n
S1 C1 H1A 113.3(11) . . n
C3 C1 H1B 112.8(11) . . n
S1 C1 H1B 111.2(11) . . n
H1A C1 H1B 109.4(14) . . n
C3 C2 S1 91.33(7) . . y
C3 C2 H2A 117.1(11) . . n
S1 C2 H2A 115.2(10) . . n
C3 C2 H2B 114.8(11) . . n
S1 C2 H2B 110.8(11) . . n
H2A C2 H2B 107.1(14) . . n
C4 C3 C1 121.09(10) . . y
C4 C3 C5 95.05(9) . . y
C1 C3 C5 117.56(10) . . y
C4 C3 C2 116.08(10) . . y
C1 C3 C2 96.09(9) . . y
C5 C3 C2 112.22(10) . . y
C3 C4 S2 90.55(7) . . y
C3 C4 H4A 112.5(9) . . n
S2 C4 H4A 109.8(10) . . n
C3 C4 H4B 116.3(10) . . n
S2 C4 H4B 115.3(10) . . n
H4A C4 H4B 110.8(13) . . n
C3 C5 S2 90.33(7) . . y
C3 C5 H5A 111.0(11) . . n
S2 C5 H5A 108.7(11) . . n
C3 C5 H5B 116.6(10) . . n
S2 C5 H5B 115.1(10) . . n
H5A C5 H5B 113.0(15) . . n

loop_
_geom_bond_atom_site_label_1
_geom_bond_atom_site_label_2
_geom_bond_distance
_geom_bond_site_symmetry_2
_geom_bond_publ_flag
S1 C2 1.8299(12) . y
S1 C1 1.8373(13) . y
S2 C4 1.8346(13) . y
S2 C5 1.8377(13) . y
C1 C3 1.5353(16) . y
C1 H1A 0.945(17) . n
C1 H1B 0.960(18) . n
C2 C3 1.5426(16) . y
C2 H2A 0.978(17) . n
C2 H2B 0.933(18) . n
C3 C4 1.5318(16) . y
C3 C5 1.5351(16) . y
C4 H4A 0.959(16) . n
C4 H4B 0.941(16) . n
C5 H5A 0.963(18) . n
C5 H5B 0.962(17) . n

loop_
_cod_related_entry_id
_cod_related_entry_database
_cod_related_entry_code
1 ChemSpider 279874
